data_7111650
loop_
_publ_author_name
'Banert, Klaus'
'Hagedorn, Manfred'
'Wutke, Jens'
'Ecorchard, Petra'
'Schaarschmidt, Dieter'
'Lang, Heinrich'

_publ_section_title
;
 Elusive ethynyl azides: trapping by 1,3-dipolar cycloaddition and
 decomposition to cyanocarbenes
;
_journal_issue 23
_journal_name_full 'Chemical Communications'
_journal_page_first 4058
_journal_paper_doi 10.1039/c0cc00079e
_journal_volume 46
_journal_year 2010
_chemical_formula_moiety 'C24 H30 N6'
_chemical_formula_sum 'C24 H30 N6'
_chemical_formula_weight 402.54
_chemical_name_systematic
;
?
;
_space_group_IT_number 2
_symmetry_cell_setting triclinic
_symmetry_space_group_name_Hall '-P 1'
_symmetry_space_group_name_H-M 'P -1'
_atom_sites_solution_hydrogens geom
_atom_sites_solution_primary direct
_atom_sites_solution_secondary difmap
_audit_creation_method SHELXL-97
_cell_angle_alpha 94.66(2)
_cell_angle_beta 103.07(2)
_cell_angle_gamma 95.21(2)
_cell_formula_units_Z 2
_cell_length_a 8.2407(19)
_cell_length_b 9.125(2)
_cell_length_c 14.745(5)
_cell_measurement_reflns_used 5884
_cell_measurement_temperature 100
_cell_measurement_theta_max 60.4808
_cell_measurement_theta_min 3.0932
_cell_volume 1069.6(5)
_computing_cell_refinement
;
CrysAlis RED, Oxford Diffraction Ltd.,
Version 1.171.31.7 (release 18-10-2006 CrysAlis171 .NET)
(compiled Oct 18 2006,16:28:17)
;
_computing_data_collection
;
CrysAlis CCD, Oxford Diffraction Ltd.,
Version 1.171.31.7 (release 18-10-2006 CrysAlis171 .NET)
(compiled Oct 18 2006,16:28:17)
;
_computing_data_reduction
;
CrysAlis RED, Oxford Diffraction Ltd.,
Version 1.171.31.7 (release 18-10-2006 CrysAlis171 .NET)
(compiled Oct 18 2006,16:28:17)
;
_computing_structure_refinement 'SHELXL-97 (Sheldrick, 1997)'
_computing_structure_solution 'SHELXS-97 (Sheldrick, 1990)'
_diffrn_ambient_temperature 100
_diffrn_measured_fraction_theta_full 0.975
_diffrn_measured_fraction_theta_max 0.975
_diffrn_measurement_device_type 'Oxford Gemini S'
_diffrn_measurement_method '\w scans'
_diffrn_radiation_monochromator graphite
_diffrn_radiation_source 'fine-focus sealed tube'
_diffrn_radiation_type CuK\a
_diffrn_radiation_wavelength 1.54184
_diffrn_reflns_av_R_equivalents 0.0134
_diffrn_reflns_av_sigmaI/netI 0.0152
_diffrn_reflns_limit_h_max 9
_diffrn_reflns_limit_h_min -9
_diffrn_reflns_limit_k_max 10
_diffrn_reflns_limit_k_min -10
_diffrn_reflns_limit_l_max 16
_diffrn_reflns_limit_l_min -16
_diffrn_reflns_number 8361
_diffrn_reflns_theta_full 60.54
_diffrn_reflns_theta_max 60.54
_diffrn_reflns_theta_min 3.09
_diffrn_standards_decay_% 0
_diffrn_standards_interval_count 50
_diffrn_standards_interval_time 10
_diffrn_standards_number 2
_exptl_absorpt_coefficient_mu 0.601
_exptl_absorpt_correction_T_max 1.00000
_exptl_absorpt_correction_T_min 0.78386
_exptl_absorpt_correction_type multi-scan
_exptl_absorpt_process_details
;
CrysAlis RED, Oxford Diffraction Ltd.,
Version 1.171.31.7 (release 18-10-2006 CrysAlis171 .NET)
(compiled Oct 18 2006,16:28:17)
Empirical absorption correction using spherical harmonics,
implemented in SCALE3 ABSPACK scaling algorithm.
;
_exptl_crystal_colour colorless
_exptl_crystal_density_diffrn 1.250
_exptl_crystal_density_method 'not measured'
_exptl_crystal_description block
_exptl_crystal_F_000 432
_exptl_crystal_size_max 0.4
_exptl_crystal_size_mid 0.2
_exptl_crystal_size_min 0.1
_refine_diff_density_max 0.360
_refine_diff_density_min -0.406
_refine_diff_density_rms 0.038
_refine_ls_extinction_coef 0.0085(7)
_refine_ls_extinction_expression Fc^*^=kFc[1+0.001xFc^2^\l^3^/sin(2\q)]^-1/4^
_refine_ls_extinction_method SHELXL
_refine_ls_goodness_of_fit_ref 1.075
_refine_ls_hydrogen_treatment constr
_refine_ls_matrix_type full
_refine_ls_number_parameters 291
_refine_ls_number_reflns 3155
_refine_ls_number_restraints 33
_refine_ls_restrained_S_all 1.076
_refine_ls_R_factor_all 0.0424
_refine_ls_R_factor_gt 0.0385
_refine_ls_shift/su_max 0.000
_refine_ls_shift/su_mean 0.000
_refine_ls_structure_factor_coef Fsqd
_refine_ls_weighting_details 'calc w=1/[\s^2^(Fo^2^)+(0.0472P)^2^+0.5409P] where P=(Fo^2^+2Fc^2^)/3'
_refine_ls_weighting_scheme calc
_refine_ls_wR_factor_gt 0.0967
_refine_ls_wR_factor_ref 0.0991
_reflns_number_gt 2828
_reflns_number_total 3155
_reflns_threshold_expression >2sigma(I)
_cod_data_source_file c0cc00079esup1.cif
_cod_data_source_block oc_3
_cod_original_sg_symbol_H-M P-1
_cod_database_code 7111650

loop_
_symmetry_equiv_pos_as_xyz
'x, y, z'
'-x, -y, -z'

loop_
_atom_site_label
_atom_site_type_symbol
_atom_site_fract_x
_atom_site_fract_y
_atom_site_fract_z
_atom_site_U_iso_or_equiv
_atom_site_adp_type
_atom_site_occupancy
_atom_site_symmetry_multiplicity
_atom_site_calc_flag
_atom_site_refinement_flags
_atom_site_disorder_assembly
_atom_site_disorder_group
C1 C 0.15743(18) -0.11493(18) 0.23547(11) 0.0219(4) Uani 1 1 d . . .
C2 C 0.07282(19) -0.06138(18) 0.15346(11) 0.0242(4) Uani 1 1 d . . .
H2 H 0.0745 0.0400 0.1499 0.029 Uiso 1 1 calc R . .
C3 C -0.0132(2) -0.15962(18) 0.07777(11) 0.0262(4) Uani 1 1 d . . .
H3 H -0.0710 -0.1235 0.0240 0.031 Uiso 1 1 calc R . .
C4 C -0.0145(2) -0.31125(18) 0.08105(11) 0.0260(4) Uani 1 1 d . . .
H4 H -0.0712 -0.3763 0.0294 0.031 Uiso 1 1 calc R . .
C5 C 0.0692(2) -0.36496(18) 0.16169(12) 0.0264(4) Uani 1 1 d . . .
H5 H 0.0698 -0.4664 0.1643 0.032 Uiso 1 1 calc R . .
C6 C 0.15199(19) -0.26774(18) 0.23841(11) 0.0251(4) Uani 1 1 d . . .
H6 H 0.2050 -0.3048 0.2930 0.030 Uiso 1 1 calc R . .
C7 C 0.24773(19) -0.01809(18) 0.32026(11) 0.0233(4) Uani 1 1 d . . .
H7 H 0.2495 -0.0564 0.3770 0.028 Uiso 1 1 calc R . .
C8 C 0.32675(19) 0.11693(18) 0.32573(10) 0.0222(4) Uani 1 1 d . . .
N1 N 0.34641(15) 0.18929(14) 0.24609(9) 0.0210(3) Uani 1 1 d . . .
N2 N 0.24884(16) 0.29684(15) 0.21592(9) 0.0242(3) Uani 1 1 d . . .
N3 N 0.28555(16) 0.33208(15) 0.13781(9) 0.0249(3) Uani 1 1 d . . .
C9 C 0.44369(19) 0.15557(17) 0.18588(10) 0.0220(4) Uani 1 1 d . . .
C10 C 0.40366(19) 0.24817(17) 0.11737(11) 0.0228(4) Uani 1 1 d . . .
C11 C 0.4705(2) 0.2605(2) 0.03147(11) 0.0286(4) Uani 1 1 d . . .
H11A H 0.3966 0.3147 -0.0111 0.034 Uiso 1 1 calc R . .
H11B H 0.4659 0.1617 0.0006 0.034 Uiso 1 1 calc R . .
C12 C 0.6494(2) 0.3361(2) 0.04729(12) 0.0319(4) Uani 1 1 d . . .
H12A H 0.6735 0.3477 -0.0133 0.038 Uiso 1 1 calc R . .
H12B H 0.6545 0.4344 0.0789 0.038 Uiso 1 1 calc R . .
C13 C 0.7871(2) 0.2564(2) 0.10396(12) 0.0303(4) Uani 1 1 d . . .
H13A H 0.8940 0.2964 0.0939 0.036 Uiso 1 1 calc R . .
H13B H 0.7685 0.1526 0.0799 0.036 Uiso 1 1 calc R . .
C14 C 0.7988(2) 0.2679(2) 0.21012(12) 0.0326(4) Uani 1 1 d . . .
H14A H 0.9137 0.3030 0.2423 0.039 Uiso 1 1 calc R . .
H14B H 0.7291 0.3422 0.2249 0.039 Uiso 1 1 calc R . .
C15 C 0.7473(2) 0.1260(2) 0.24934(12) 0.0346(4) Uani 1 1 d . . .
H15A H 0.7512 0.1489 0.3153 0.042 Uiso 1 1 calc R . .
H15B H 0.8287 0.0571 0.2446 0.042 Uiso 1 1 calc R . .
C16 C 0.5716(2) 0.04964(19) 0.20022(12) 0.0304(4) Uani 1 1 d . . .
H16A H 0.5756 0.0007 0.1400 0.036 Uiso 1 1 calc R . .
H16B H 0.5389 -0.0254 0.2376 0.036 Uiso 1 1 calc R . .
N4 N 0.40741(16) 0.19804(14) 0.41377(9) 0.0219(3) Uani 1 1 d . . .
N5 N 0.57366(16) 0.19222(15) 0.45043(9) 0.0255(3) Uani 1 1 d . . .
N6 N 0.61242(16) 0.27744(15) 0.53017(9) 0.0254(3) Uani 1 1 d . . .
C17 C 0.3422(2) 0.28911(18) 0.47030(11) 0.0249(4) Uani 1 1 d . B .
C18 C 0.4740(2) 0.33763(17) 0.54470(10) 0.0224(4) Uani 1 1 d . . .
C19 C 0.4736(2) 0.43604(18) 0.63075(11) 0.0268(4) Uani 1 1 d . . .
H19A H 0.4086 0.5169 0.6128 0.032 Uiso 1 1 calc R . .
H19B H 0.5877 0.4782 0.6598 0.032 Uiso 1 1 calc R . .
C20 C 0.4010(2) 0.35602(19) 0.70267(11) 0.0301(4) Uani 1 1 d . B .
H20A H 0.4682 0.2767 0.7210 0.036 Uiso 1 1 calc R . .
H20B H 0.4132 0.4252 0.7579 0.036 Uiso 1 1 calc R . .
C21 C 0.2208(3) 0.2917(3) 0.67192(16) 0.0675(8) Uani 1 1 d . . .
H21A H 0.1891 0.2624 0.7279 0.081 Uiso 1 1 calc R A 1
H21B H 0.1578 0.3733 0.6530 0.081 Uiso 1 1 calc R A 1
C22 C 0.1582(3) 0.1759(3) 0.60351(18) 0.0391(8) Uani 0.694(5) 1 d PDU B 1
H22A H 0.0817 0.1097 0.6267 0.047 Uiso 0.694(5) 1 calc PR B 1
H22B H 0.2510 0.1217 0.5957 0.047 Uiso 0.694(5) 1 calc PR B 1
C23 C 0.0657(4) 0.2107(4) 0.5056(2) 0.0402(9) Uani 0.694(5) 1 d PDU B 1
H23A H -0.0359 0.2522 0.5118 0.048 Uiso 0.694(5) 1 calc PR B 1
H23B H 0.0322 0.1179 0.4658 0.048 Uiso 0.694(5) 1 calc PR B 1
C22' C 0.0811(6) 0.3261(6) 0.5979(4) 0.0272(16) Uani 0.306(5) 1 d PDU B 2
H22C H 0.0802 0.4323 0.6088 0.033 Uiso 0.306(5) 1 calc PR B 2
H22D H -0.0189 0.2822 0.6141 0.033 Uiso 0.306(5) 1 calc PR B 2
C23' C 0.0465(13) 0.2940(19) 0.4920(6) 0.086(4) Uani 0.306(5) 1 d PDU B 2
H23C H 0.0043 0.1902 0.4760 0.104 Uiso 0.306(5) 1 calc PR B 2
H23D H -0.0429 0.3506 0.4648 0.104 Uiso 0.306(5) 1 calc PR B 2
C24 C 0.1649(2) 0.3201(3) 0.45321(14) 0.0452(5) Uani 1 1 d . . .
H24A H 0.1143 0.3066 0.3865 0.054 Uiso 1 1 calc R B 1
H24B H 0.1594 0.4218 0.4762 0.054 Uiso 1 1 calc R B 1

loop_
_atom_site_aniso_label
_atom_site_aniso_U_11
_atom_site_aniso_U_22
_atom_site_aniso_U_33
_atom_site_aniso_U_23
_atom_site_aniso_U_13
_atom_site_aniso_U_12
C1 0.0170(8) 0.0277(9) 0.0217(8) 0.0033(6) 0.0063(6) 0.0010(6)
C2 0.0233(8) 0.0236(9) 0.0251(8) 0.0045(7) 0.0047(7) 0.0009(7)
C3 0.0246(8) 0.0318(9) 0.0209(8) 0.0052(7) 0.0023(7) 0.0008(7)
C4 0.0227(8) 0.0296(9) 0.0246(9) -0.0030(7) 0.0071(7) -0.0006(7)
C5 0.0233(8) 0.0223(8) 0.0340(9) 0.0022(7) 0.0077(7) 0.0026(7)
C6 0.0189(8) 0.0295(9) 0.0268(9) 0.0079(7) 0.0035(7) 0.0032(7)
C7 0.0202(8) 0.0303(9) 0.0201(8) 0.0060(7) 0.0047(6) 0.0034(7)
C8 0.0195(8) 0.0288(9) 0.0181(8) 0.0034(6) 0.0036(6) 0.0025(7)
N1 0.0202(7) 0.0223(7) 0.0192(7) 0.0023(5) 0.0026(5) 0.0008(5)
N2 0.0222(7) 0.0268(7) 0.0223(7) 0.0029(6) 0.0020(5) 0.0038(6)
N3 0.0237(7) 0.0283(8) 0.0214(7) 0.0042(6) 0.0020(6) 0.0027(6)
C9 0.0232(8) 0.0216(8) 0.0198(8) -0.0009(6) 0.0043(6) -0.0008(6)
C10 0.0218(8) 0.0239(8) 0.0203(8) 0.0009(6) 0.0017(6) -0.0007(7)
C11 0.0309(9) 0.0340(10) 0.0208(8) 0.0065(7) 0.0042(7) 0.0044(7)
C12 0.0356(10) 0.0351(10) 0.0274(9) 0.0075(7) 0.0115(8) 0.0024(8)
C13 0.0263(9) 0.0372(10) 0.0292(9) 0.0044(7) 0.0100(7) 0.0033(7)
C14 0.0215(9) 0.0469(11) 0.0283(9) 0.0024(8) 0.0039(7) 0.0041(8)
C15 0.0306(10) 0.0513(12) 0.0280(9) 0.0121(8) 0.0110(8) 0.0192(8)
C16 0.0407(10) 0.0269(9) 0.0301(9) 0.0096(7) 0.0168(8) 0.0108(8)
N4 0.0193(7) 0.0268(7) 0.0181(7) 0.0022(5) 0.0025(5) 0.0003(5)
N5 0.0217(7) 0.0317(8) 0.0211(7) 0.0017(6) 0.0009(6) 0.0034(6)
N6 0.0240(7) 0.0296(8) 0.0200(7) 0.0016(6) 0.0011(6) 0.0013(6)
C17 0.0247(9) 0.0299(9) 0.0209(8) 0.0044(7) 0.0064(7) 0.0032(7)
C18 0.0248(8) 0.0226(8) 0.0196(8) 0.0051(6) 0.0046(7) 0.0009(6)
C19 0.0313(9) 0.0253(9) 0.0224(8) 0.0030(7) 0.0030(7) 0.0043(7)
C20 0.0398(10) 0.0314(9) 0.0212(9) 0.0033(7) 0.0092(7) 0.0097(8)
C21 0.0335(12) 0.125(2) 0.0483(14) 0.0488(15) 0.0085(10) 0.0016(13)
C22 0.0341(15) 0.0532(19) 0.0336(16) 0.0089(13) 0.0154(12) 0.0006(13)
C23 0.0156(15) 0.071(2) 0.0311(17) -0.0011(16) 0.0035(12) 0.0005(15)
C22' 0.019(3) 0.039(3) 0.025(3) 0.007(2) 0.007(2) 0.003(2)
C23' 0.058(6) 0.185(13) 0.037(4) 0.045(6) 0.019(4) 0.076(8)
C24 0.0258(10) 0.0668(14) 0.0389(11) -0.0103(10) 0.0014(9) 0.0131(9)

loop_
_atom_type_symbol
_atom_type_description
_atom_type_scat_dispersion_real
_atom_type_scat_dispersion_imag
_atom_type_scat_source
C C 0.0181 0.0091 'International Tables Vol C Tables 4.2.6.8 and 6.1.1.4'
H H 0.0000 0.0000 'International Tables Vol C Tables 4.2.6.8 and 6.1.1.4'
N N 0.0311 0.0180 'International Tables Vol C Tables 4.2.6.8 and 6.1.1.4'

loop_
_geom_angle_atom_site_label_1
_geom_angle_atom_site_label_2
_geom_angle_atom_site_label_3
_geom_angle
C6 C1 C2 118.49(15)
C6 C1 C7 118.08(14)
C2 C1 C7 123.40(15)
C3 C2 C1 119.91(15)
C3 C2 H2 120.0
C1 C2 H2 120.0
C2 C3 C4 120.92(15)
C2 C3 H3 119.5
C4 C3 H3 119.5
C5 C4 C3 119.50(15)
C5 C4 H4 120.3
C3 C4 H4 120.3
C6 C5 C4 119.96(15)
C6 C5 H5 120.0
C4 C5 H5 120.0
C5 C6 C1 121.19(15)
C5 C6 H6 119.4
C1 C6 H6 119.4
C8 C7 C1 128.13(15)
C8 C7 H7 115.9
C1 C7 H7 115.9
C7 C8 N1 123.69(14)
C7 C8 N4 121.59(14)
N1 C8 N4 114.63(13)
C9 N1 N2 111.08(13)
C9 N1 C8 127.85(13)
N2 N1 C8 120.74(12)
N3 N2 N1 106.42(12)
N2 N3 C10 109.56(13)
N1 C9 C10 104.10(14)
N1 C9 C16 125.18(14)
C10 C9 C16 130.54(14)
N3 C10 C9 108.84(14)
N3 C10 C11 122.61(14)
C9 C10 C11 128.55(15)
C10 C11 C12 116.06(14)
C10 C11 H11A 108.3
C12 C11 H11A 108.3
C10 C11 H11B 108.3
C12 C11 H11B 108.3
H11A C11 H11B 107.4
C13 C12 C11 115.93(15)
C13 C12 H12A 108.3
C11 C12 H12A 108.3
C13 C12 H12B 108.3
C11 C12 H12B 108.3
H12A C12 H12B 107.4
C12 C13 C14 115.23(14)
C12 C13 H13A 108.5
C14 C13 H13A 108.5
C12 C13 H13B 108.5
C14 C13 H13B 108.5
H13A C13 H13B 107.5
C15 C14 C13 116.33(15)
C15 C14 H14A 108.2
C13 C14 H14A 108.2
C15 C14 H14B 108.2
C13 C14 H14B 108.2
H14A C14 H14B 107.4
C14 C15 C16 114.64(14)
C14 C15 H15A 108.6
C16 C15 H15A 108.6
C14 C15 H15B 108.6
C16 C15 H15B 108.6
H15A C15 H15B 107.6
C9 C16 C15 112.34(14)
C9 C16 H16A 109.1
C15 C16 H16A 109.1
C9 C16 H16B 109.1
C15 C16 H16B 109.1
H16A C16 H16B 107.9
C17 N4 N5 110.94(12)
C17 N4 C8 128.99(13)
N5 N4 C8 120.05(12)
N6 N5 N4 106.37(12)
N5 N6 C18 109.64(13)
N4 C17 C18 104.41(14)
N4 C17 C24 125.75(15)
C18 C17 C24 129.80(16)
N6 C18 C17 108.63(14)
N6 C18 C19 123.30(14)
C17 C18 C19 128.05(15)
C18 C19 C20 113.43(14)
C18 C19 H19A 108.9
C20 C19 H19A 108.9
C18 C19 H19B 108.9
C20 C19 H19B 108.9
H19A C19 H19B 107.7
C21 C20 C19 116.47(15)
C21 C20 H20A 108.2
C19 C20 H20A 108.2
C21 C20 H20B 108.2
C19 C20 H20B 108.2
H20A C20 H20B 107.3
C22 C21 C22' 66.5(3)
C22 C21 C20 125.4(2)
C22' C21 C20 131.9(3)
C22 C21 H21A 106.0
C22' C21 H21A 114.8
C20 C21 H21A 106.0
C22 C21 H21B 106.0
C22' C21 H21B 39.5
C20 C21 H21B 106.0
H21A C21 H21B 106.3
C21 C22 C23 118.5(3)
C21 C22 H22A 107.7
C23 C22 H22A 107.7
C21 C22 H22B 107.7
C23 C22 H22B 107.7
H22A C22 H22B 107.1
C22 C23 C24 117.3(2)
C22 C23 H23A 108.0
C24 C23 H23A 108.0
C22 C23 H23B 108.0
C24 C23 H23B 108.0
H23A C23 H23B 107.2
C21 C22' C23' 130.5(5)
C21 C22' H22C 104.6
C23' C22' H22C 104.6
C21 C22' H22D 104.6
C23' C22' H22D 104.6
H22C C22' H22D 105.7
C24 C23' C22' 118.3(9)
C24 C23' H23C 107.7
C22' C23' H23C 107.7
C24 C23' H23D 107.7
C22' C23' H23D 107.7
H23C C23' H23D 107.1
C23' C24 C17 135.4(5)
C23' C24 C23 30.8(6)
C17 C24 C23 109.2(2)
C23' C24 H24A 105.4
C17 C24 H24A 109.8
C23 C24 H24A 109.8
C23' C24 H24B 83.3
C17 C24 H24B 109.8
C23 C24 H24B 109.8
H24A C24 H24B 108.3

loop_
_geom_bond_atom_site_label_1
_geom_bond_atom_site_label_2
_geom_bond_distance
C1 C6 1.396(2)
C1 C2 1.401(2)
C1 C7 1.476(2)
C2 C3 1.384(2)
C2 H2 0.9300
C3 C4 1.388(2)
C3 H3 0.9300
C4 C5 1.384(2)
C4 H4 0.9300
C5 C6 1.382(2)
C5 H5 0.9300
C6 H6 0.9300
C7 C8 1.328(2)
C7 H7 0.9300
C8 N1 1.426(2)
C8 N4 1.428(2)
N1 C9 1.359(2)
N1 N2 1.3639(19)
N2 N3 1.3120(19)
N3 C10 1.362(2)
C9 C10 1.372(2)
C9 C16 1.486(2)
C10 C11 1.499(2)
C11 C12 1.529(2)
C11 H11A 0.9700
C11 H11B 0.9700
C12 C13 1.528(2)
C12 H12A 0.9700
C12 H12B 0.9700
C13 C14 1.541(2)
C13 H13A 0.9700
C13 H13B 0.9700
C14 C15 1.524(3)
C14 H14A 0.9700
C14 H14B 0.9700
C15 C16 1.538(3)
C15 H15A 0.9700
C15 H15B 0.9700
C16 H16A 0.9700
C16 H16B 0.9700
N4 C17 1.358(2)
N4 N5 1.3620(19)
N5 N6 1.3136(19)
N6 C18 1.361(2)
C17 C18 1.369(2)
C17 C24 1.483(2)
C18 C19 1.494(2)
C19 C20 1.533(2)
C19 H19A 0.9700
C19 H19B 0.9700
C20 C21 1.500(3)
C20 H20A 0.9700
C20 H20B 0.9700
C21 C22 1.376(4)
C21 C22' 1.472(6)
C21 H21A 0.9700
C21 H21B 0.9700
C22 C23 1.545(4)
C22 H22A 0.9700
C22 H22B 0.9700
C23 C24 1.589(4)
C23 H23A 0.9700
C23 H23B 0.9700
C22' C23' 1.521(10)
C22' H22C 0.9700
C22' H22D 0.9700
C23' C24 1.252(11)
C23' H23C 0.9700
C23' H23D 0.9700
C24 H24A 0.9700
C24 H24B 0.9700

loop_
_geom_torsion_atom_site_label_1
_geom_torsion_atom_site_label_2
_geom_torsion_atom_site_label_3
_geom_torsion_atom_site_label_4
_geom_torsion
C6 C1 C2 C3 -0.1(2)
C7 C1 C2 C3 -178.07(14)
C1 C2 C3 C4 -1.3(2)
C2 C3 C4 C5 1.0(2)
C3 C4 C5 C6 0.6(2)
C4 C5 C6 C1 -2.0(2)
C2 C1 C6 C5 1.7(2)
C7 C1 C6 C5 179.79(14)
C6 C1 C7 C8 150.42(17)
C2 C1 C7 C8 -31.6(2)
C1 C7 C8 N1 -4.3(3)
C1 C7 C8 N4 179.27(14)
C7 C8 N1 C9 -69.9(2)
N4 C8 N1 C9 106.78(17)
C7 C8 N1 N2 102.78(18)
N4 C8 N1 N2 -80.54(17)
C9 N1 N2 N3 -0.71(16)
C8 N1 N2 N3 -174.53(12)
N1 N2 N3 C10 0.46(16)
N2 N1 C9 C10 0.65(16)
C8 N1 C9 C10 173.92(14)
N2 N1 C9 C16 176.25(14)
C8 N1 C9 C16 -10.5(2)
N2 N3 C10 C9 -0.07(17)
N2 N3 C10 C11 179.11(14)
N1 C9 C10 N3 -0.35(16)
C16 C9 C10 N3 -175.62(15)
N1 C9 C10 C11 -179.47(15)
C16 C9 C10 C11 5.3(3)
N3 C10 C11 C12 107.21(18)
C9 C10 C11 C12 -73.8(2)
C10 C11 C12 C13 64.6(2)
C11 C12 C13 C14 -75.0(2)
C12 C13 C14 C15 110.51(18)
C13 C14 C15 C16 -53.7(2)
N1 C9 C16 C15 -92.25(19)
C10 C9 C16 C15 82.1(2)
C14 C15 C16 C9 -46.1(2)
C7 C8 N4 C17 -87.9(2)
N1 C8 N4 C17 95.36(18)
C7 C8 N4 N5 93.76(18)
N1 C8 N4 N5 -83.00(17)
C17 N4 N5 N6 0.85(17)
C8 N4 N5 N6 179.49(13)
N4 N5 N6 C18 -0.18(17)
N5 N4 C17 C18 -1.14(17)
C8 N4 C17 C18 -179.63(15)
N5 N4 C17 C24 -179.05(16)
C8 N4 C17 C24 2.5(3)
N5 N6 C18 C17 -0.53(18)
N5 N6 C18 C19 177.80(14)
N4 C17 C18 N6 1.00(17)
C24 C17 C18 N6 178.79(18)
N4 C17 C18 C19 -177.23(15)
C24 C17 C18 C19 0.6(3)
N6 C18 C19 C20 -99.91(18)
C17 C18 C19 C20 78.1(2)
C18 C19 C20 C21 -62.3(2)
C19 C20 C21 C22 66.8(3)
C19 C20 C21 C22' -22.1(5)
C22' C21 C22 C23 23.9(3)
C20 C21 C22 C23 -101.9(3)
C21 C22 C23 C24 56.6(4)
C22 C21 C22' C23' -44.4(10)
C20 C21 C22' C23' 72.9(11)
C21 C22' C23' C24 -45.5(17)
C22' C23' C24 C17 46.9(17)
C22' C23' C24 C23 85.2(9)
N4 C17 C24 C23' 113.6(11)
C18 C17 C24 C23' -63.7(11)
N4 C17 C24 C23 94.0(2)
C18 C17 C24 C23 -83.4(3)
C22 C23 C24 C23' -113.6(11)
C22 C23 C24 C17 39.0(3)
